data_4505299
loop_
_publ_author_name
'Banfi, Stefano'
'Carlucci, Lucia'
'Caruso, Enrico'
'Ciani, Gianfranco'
'Proserpio, Davide M.'

_publ_section_title
;
 An Unusual Three-Dimensional Coordination Network Formed by Parallel
 Polycatenation of Two-Fold Interpenetrated (6,3) Layers Based on a Novel
 Three-Connecting Ligand
;
_journal_issue 1
_journal_name_full 'Crystal Growth &amp; Design'
_journal_page_first 29
_journal_paper_doi 10.1021/cg0341454
_journal_volume 4
_journal_year 2004
_chemical_formula_sum 'C34 H30 N3 O3.5'
_chemical_formula_weight 536.61
_space_group_IT_number 15
_symmetry_cell_setting monoclinic
_symmetry_space_group_name_Hall '-C 2yc'
_symmetry_space_group_name_H-M 'C 1 2/c 1'
_atom_sites_solution_hydrogens geom
_atom_sites_solution_primary direct
_atom_sites_solution_secondary difmap
_cell_angle_alpha 90.00
_cell_angle_beta 118.669(2)
_cell_angle_gamma 90.00
_cell_formula_units_Z 8
_cell_length_a 30.7623(19)
_cell_length_b 8.6307(5)
_cell_length_c 25.0032(15)
_cell_measurement_reflns_used 3304
_cell_measurement_temperature 200
_cell_measurement_theta_max 20
_cell_measurement_theta_min 3
_cell_volume 5824.5(6)
_computing_molecular_graphics SCHAKAL
_computing_structure_refinement 'SHELXL-97 (Sheldrick, 1997)'
_computing_structure_solution SIR92
_diffrn_ambient_temperature 200
_diffrn_detector_type CCD_plate
_diffrn_measured_fraction_theta_full 0.998
_diffrn_measured_fraction_theta_max 0.998
_diffrn_measurement_device SMART
_diffrn_measurement_method omega-scan
_diffrn_radiation_monochromator graphite
_diffrn_radiation_source 'fine-focus sealed tube'
_diffrn_radiation_type MoK\a
_diffrn_radiation_wavelength 0.71073
_diffrn_reflns_av_R_equivalents 0.0415
_diffrn_reflns_av_sigmaI/netI 0.0374
_diffrn_reflns_limit_h_max 36
_diffrn_reflns_limit_h_min -36
_diffrn_reflns_limit_k_max 10
_diffrn_reflns_limit_k_min -10
_diffrn_reflns_limit_l_max 29
_diffrn_reflns_limit_l_min -29
_diffrn_reflns_number 22324
_diffrn_reflns_theta_full 25.06
_diffrn_reflns_theta_max 25.06
_diffrn_reflns_theta_min 1.51
_diffrn_standards_decay_% 0
_exptl_absorpt_coefficient_mu 0.080
_exptl_absorpt_correction_T_max 1.00
_exptl_absorpt_correction_T_min 0.92
_exptl_absorpt_correction_type sadabs
_exptl_crystal_colour colourless
_exptl_crystal_density_diffrn 1.224
_exptl_crystal_density_method 'not measured'
_exptl_crystal_description column
_exptl_crystal_F_000 2264
_exptl_crystal_size_max 0.20
_exptl_crystal_size_mid 0.06
_exptl_crystal_size_min 0.04
_refine_diff_density_max 0.405
_refine_diff_density_min -0.295
_refine_diff_density_rms 0.048
_refine_ls_extinction_method none
_refine_ls_goodness_of_fit_all 1.093
_refine_ls_hydrogen_treatment mixed
_refine_ls_matrix_type full
_refine_ls_number_parameters 370
_refine_ls_number_reflns 5154
_refine_ls_number_restraints 3
_refine_ls_restrained_S_all 1.124
_refine_ls_R_factor_all 0.0911
_refine_ls_R_factor_obs 0.0600
_refine_ls_shift/su_max 0.005
_refine_ls_shift/su_mean 0.001
_refine_ls_structure_factor_coef Fsqd
_refine_ls_weighting_details 'calc w=1/[\s^2^(Fo^2^)+(0.1118P)^2^+0.2769P] where P=(Fo^2^+2Fc^2^)/3'
_refine_ls_weighting_scheme calc
_refine_ls_wR_factor_all 0.1986
_refine_ls_wR_factor_obs 0.1747
_reflns_number_observed 3295
_reflns_number_total 5154
_reflns_observed_criterion >2sigma(I)
_cod_data_source_file cg0341454si20030717_075224.cif
_cod_data_source_block 1b
_cod_depositor_comments
;
The following automatic conversions were performed:

'_symmetry_cell_setting' value 'Monoclinic' changed to 'monoclinic'
according to /home/saulius/struct/CIF-dictionaries/cif_core.dic
dictionary named 'cif_core.dic' version 2.4.1 from 2010-06-29.

Automatic conversion script
Id: cif_fix_values 1715 2011-07-08 13:25:40Z adriana 
;
_cod_original_sg_symbol_H-M 'C2/c (15)'
_cod_original_formula_sum 'C34 H30 N3 O3.50'
_cod_database_code 4505299
_diffrn_measurement_domega 0.30
_diffrn_measurement_rtime 30

loop_
_symmetry_equiv_pos_as_xyz
'x, y, z'
'-x, y, -z+1/2'
'x+1/2, y+1/2, z'
'-x+1/2, y+1/2, -z+1/2'
'-x, -y, -z'
'x, -y, z-1/2'
'-x+1/2, -y+1/2, -z'
'x+1/2, -y+1/2, z-1/2'

loop_
_atom_site_label
_atom_site_type_symbol
_atom_site_fract_x
_atom_site_fract_y
_atom_site_fract_z
_atom_site_U_iso_or_equiv
_atom_site_adp_type
_atom_site_occupancy
_atom_site_symmetry_multiplicity
_atom_site_calc_flag
_atom_site_refinement_flags
O1 O 0.34042(6) 0.01386(19) 0.14940(8) 0.0589(5) Uani 1 1 d .
O2 O 0.26352(7) -0.09835(19) -0.12093(8) 0.0597(5) Uani 1 1 d .
O3 O 0.12348(6) -0.0552(2) 0.00648(9) 0.0664(5) Uani 1 1 d .
C4 C 0.27841(9) 0.0724(3) 0.04936(11) 0.0472(6) Uani 1 1 d .
C5 C 0.28168(8) -0.0192(3) 0.00565(11) 0.0475(6) Uani 1 1 d .
C6 C 0.23818(9) -0.0749(3) -0.04421(11) 0.0480(6) Uani 1 1 d .
C7 C 0.38298(9) 0.0390(3) 0.20236(12) 0.0528(6) Uani 1 1 d .
C8 C 0.18917(9) 0.0524(3) -0.00476(12) 0.0496(6) Uani 1 1 d .
C9 C 0.28213(10) -0.1857(3) -0.15060(12) 0.0568(7) Uani 1 1 d .
C10 C 0.24198(10) -0.1812(3) -0.08912(12) 0.0577(7) Uani 1 1 d .
H10A H 0.2625 -0.2698 -0.0680 0.069 Uiso 1 1 calc R
H10B H 0.2093 -0.2188 -0.1181 0.069 Uiso 1 1 calc R
C11 C 0.23221(9) 0.1056(3) 0.04556(11) 0.0485(6) Uani 1 1 d .
C12 C 0.32442(9) 0.1319(3) 0.10256(11) 0.0561(7) Uani 1 1 d .
H12A H 0.3499 0.1507 0.0910 0.067 Uiso 1 1 calc R
H12B H 0.3177 0.2282 0.1172 0.067 Uiso 1 1 calc R
C13 C 0.41157(10) 0.1725(3) 0.21539(13) 0.0604(7) Uani 1 1 d .
H13 H 0.4022 0.2524 0.1871 0.073 Uiso 1 1 calc R
C14 C 0.19189(9) -0.0371(3) -0.05010(11) 0.0502(6) Uani 1 1 d .
C15 C 0.39689(10) -0.0797(3) 0.24509(13) 0.0629(7) Uani 1 1 d .
H15 H 0.3774 -0.1680 0.2367 0.075 Uiso 1 1 calc R
C16 C 0.13895(9) 0.0845(3) -0.01114(14) 0.0609(7) Uani 1 1 d .
H16A H 0.1407 0.1698 0.0150 0.073 Uiso 1 1 calc R
H16B H 0.1157 0.1113 -0.0529 0.073 Uiso 1 1 calc R
C17 C 0.46865(10) 0.0665(4) 0.31301(13) 0.0654(8) Uani 1 1 d .
C18 C 0.07407(10) -0.0864(3) -0.01700(14) 0.0634(7) Uani 1 1 d .
C19 C 0.43936(11) -0.0657(3) 0.29944(14) 0.0694(8) Uani 1 1 d .
H19 H 0.4488 -0.1456 0.3278 0.083 Uiso 1 1 calc R
C20 C 0.33140(9) -0.0611(3) 0.01140(13) 0.0614(7) Uani 1 1 d .
H20A H 0.3283 -0.1542 -0.0112 0.074 Uiso 1 1 calc R
H20B H 0.3549 -0.0774 0.0536 0.074 Uiso 1 1 calc R
H20C H 0.3427 0.0217 -0.0045 0.074 Uiso 1 1 calc R
C21 C 0.22970(11) 0.1945(3) 0.09621(14) 0.0657(8) Uani 1 1 d .
H21A H 0.2591 0.1747 0.1341 0.079 Uiso 1 1 calc R
H21B H 0.2011 0.1618 0.0993 0.079 Uiso 1 1 calc R
H21C H 0.2273 0.3034 0.0874 0.079 Uiso 1 1 calc R
C22 C 0.26820(12) -0.3383(3) -0.16834(14) 0.0707(8) Uani 1 1 d .
H22 H 0.2438 -0.3845 -0.1619 0.085 Uiso 1 1 calc R
C23 C 0.31719(11) -0.1166(3) -0.16228(13) 0.0669(8) Uani 1 1 d .
H23 H 0.3255 -0.0133 -0.1520 0.080 Uiso 1 1 calc R
C24 C 0.32694(13) -0.3535(3) -0.20540(14) 0.0750(9) Uani 1 1 d .
C25 C 0.33975(13) -0.1991(3) -0.18890(15) 0.0761(9) Uani 1 1 d .
H25 H 0.3637 -0.1520 -0.1960 0.091 Uiso 1 1 calc R
C26 C 0.45412(10) 0.1849(4) 0.27097(13) 0.0663(8) Uani 1 1 d .
H26 H 0.4732 0.2744 0.2801 0.080 Uiso 1 1 calc R
C27 C -0.01325(12) -0.0347(5) -0.07700(16) 0.0844(10) Uani 1 1 d .
H27 H -0.0387 0.0310 -0.1028 0.101 Uiso 1 1 calc R
C28 C 0.14480(10) -0.0930(4) -0.10435(13) 0.0708(8) Uani 1 1 d .
H28A H 0.1178 -0.0854 -0.0954 0.085 Uiso 1 1 calc R
H28B H 0.1488 -0.1990 -0.1129 0.085 Uiso 1 1 calc R
H28C H 0.1379 -0.0301 -0.1392 0.085 Uiso 1 1 calc R
C29 C 0.03614(10) 0.0116(4) -0.05473(14) 0.0715(8) Uani 1 1 d .
H29 H 0.0434 0.1078 -0.0653 0.086 Uiso 1 1 calc R
C30 C 0.51361(13) 0.0824(4) 0.37004(17) 0.0818(10) Uani 1 1 d .
C31 C 0.35300(16) -0.4435(4) -0.22950(17) 0.0942(11) Uani 1 1 d .
C32 C 0.06278(14) -0.2268(4) -0.0013(2) 0.0989(12) Uani 1 1 d .
H32 H 0.0879 -0.2936 0.0244 0.119 Uiso 1 1 calc R
N1 N 0.54917(12) 0.0993(4) 0.41484(15) 0.1093(11) Uani 1 1 d .
C34 C 0.29063(14) -0.4207(4) -0.19554(15) 0.0819(10) Uani 1 1 d .
H34 H 0.2812 -0.5228 -0.2074 0.098 Uiso 1 1 calc R
C35 C -0.02437(13) -0.1720(5) -0.06176(19) 0.0905(11) Uani 1 1 d .
C36 C -0.07496(15) -0.2180(5) -0.0851(2) 0.1153(15) Uani 1 1 d .
N2 N 0.37477(16) -0.5151(4) -0.24680(18) 0.1255(14) Uani 1 1 d .
C38 C 0.01338(17) -0.2683(4) -0.0242(2) 0.1158(15) Uani 1 1 d .
H38 H 0.0058 -0.3641 -0.0138 0.139 Uiso 1 1 calc R
N3 N -0.11511(14) -0.2568(5) -0.1033(2) 0.1537(18) Uani 1 1 d .
C2S C 0.01859(15) 0.8458(6) 0.78358(16) 0.1523(17) Uani 0.75 1 d PD
C1S C 0.04035(19) 1.0063(6) 0.7866(3) 0.0937(17) Uani 0.25 1 d PD
O2S O 0.01859(15) 0.8458(6) 0.78358(16) 0.1523(17) Uani 0.25 1 d P
O1S O 0.04035(19) 1.0063(6) 0.7866(3) 0.0937(17) Uani 0.25 1 d P

loop_
_atom_site_aniso_label
_atom_site_aniso_U_11
_atom_site_aniso_U_22
_atom_site_aniso_U_33
_atom_site_aniso_U_23
_atom_site_aniso_U_13
_atom_site_aniso_U_12
O1 0.0582(11) 0.0531(10) 0.0549(11) 0.0078(8) 0.0185(9) -0.0128(8)
O2 0.0813(12) 0.0447(10) 0.0726(12) 0.0011(8) 0.0527(11) -0.0073(8)
O3 0.0584(11) 0.0594(11) 0.0930(14) 0.0203(10) 0.0455(11) 0.0048(9)
C4 0.0498(14) 0.0395(12) 0.0505(15) 0.0080(11) 0.0225(12) -0.0045(10)
C5 0.0472(14) 0.0401(13) 0.0574(16) 0.0084(11) 0.0269(13) -0.0014(10)
C6 0.0528(15) 0.0416(13) 0.0542(15) 0.0067(11) 0.0294(13) -0.0042(10)
C7 0.0505(15) 0.0541(15) 0.0526(16) -0.0005(12) 0.0237(14) -0.0061(12)
C8 0.0495(14) 0.0419(13) 0.0605(16) 0.0113(12) 0.0289(13) 0.0021(11)
C9 0.0763(18) 0.0451(14) 0.0574(17) -0.0009(12) 0.0389(15) -0.0061(12)
C10 0.0687(16) 0.0513(14) 0.0628(17) -0.0006(13) 0.0394(14) -0.0136(12)
C11 0.0578(15) 0.0362(12) 0.0566(16) 0.0066(11) 0.0315(13) -0.0019(11)
C12 0.0602(15) 0.0480(14) 0.0565(16) 0.0088(12) 0.0252(13) -0.0086(12)
C13 0.0577(16) 0.0626(17) 0.0577(17) 0.0033(13) 0.0250(14) -0.0124(13)
C14 0.0475(14) 0.0460(13) 0.0551(16) 0.0103(12) 0.0230(12) -0.0046(11)
C15 0.0693(18) 0.0533(16) 0.0618(18) 0.0026(14) 0.0281(16) -0.0057(13)
C16 0.0577(16) 0.0503(15) 0.0800(19) 0.0137(13) 0.0372(15) 0.0028(12)
C17 0.0582(17) 0.0716(19) 0.0571(18) -0.0055(15) 0.0200(15) 0.0042(14)
C18 0.0654(18) 0.0586(17) 0.084(2) -0.0050(15) 0.0504(16) -0.0026(14)
C19 0.076(2) 0.0649(18) 0.0591(18) 0.0059(15) 0.0258(16) 0.0104(15)
C20 0.0520(15) 0.0609(16) 0.0733(18) 0.0088(14) 0.0316(14) 0.0015(12)
C21 0.0819(19) 0.0483(15) 0.077(2) 0.0018(14) 0.0465(17) 0.0005(13)
C22 0.097(2) 0.0536(16) 0.080(2) -0.0104(14) 0.0576(19) -0.0204(15)
C23 0.097(2) 0.0445(14) 0.083(2) -0.0049(14) 0.0617(18) -0.0152(14)
C24 0.116(2) 0.0585(17) 0.076(2) -0.0058(15) 0.068(2) -0.0057(17)
C25 0.103(2) 0.0635(18) 0.092(2) -0.0067(16) 0.071(2) -0.0143(16)
C26 0.0587(17) 0.0725(19) 0.066(2) -0.0098(15) 0.0290(16) -0.0166(14)
C27 0.0650(19) 0.116(3) 0.081(2) -0.017(2) 0.0423(18) -0.0149(19)
C28 0.0582(17) 0.088(2) 0.0592(18) 0.0017(16) 0.0224(14) -0.0125(15)
C29 0.0599(18) 0.079(2) 0.080(2) 0.0032(16) 0.0375(16) -0.0038(15)
C30 0.067(2) 0.079(2) 0.079(2) -0.0079(18) 0.018(2) 0.0086(16)
C31 0.155(3) 0.067(2) 0.105(3) -0.0074(19) 0.098(3) -0.003(2)
C32 0.094(2) 0.0607(19) 0.178(4) 0.016(2) 0.094(3) 0.0020(17)
N1 0.085(2) 0.097(2) 0.092(2) -0.0149(18) -0.0006(19) 0.0112(17)
C34 0.131(3) 0.0533(17) 0.087(2) -0.0154(16) 0.073(2) -0.0201(18)
C35 0.082(2) 0.095(3) 0.123(3) -0.050(2) 0.072(2) -0.031(2)
C36 0.097(3) 0.132(3) 0.158(4) -0.077(3) 0.094(3) -0.053(2)
N2 0.214(4) 0.084(2) 0.149(3) -0.011(2) 0.143(3) 0.007(2)
C38 0.119(3) 0.064(2) 0.215(5) -0.016(3) 0.121(3) -0.019(2)
N3 0.109(3) 0.181(4) 0.215(4) -0.107(3) 0.113(3) -0.070(3)
C2S 0.119(3) 0.188(5) 0.142(4) -0.025(3) 0.056(3) -0.034(3)
C1S 0.074(3) 0.071(3) 0.122(5) 0.013(3) 0.036(3) -0.005(3)
O2S 0.119(3) 0.188(5) 0.142(4) -0.025(3) 0.056(3) -0.034(3)
O1S 0.074(3) 0.071(3) 0.122(5) 0.013(3) 0.036(3) -0.005(3)

loop_
_atom_type_symbol
_atom_type_description
_atom_type_scat_dispersion_real
_atom_type_scat_dispersion_imag
_atom_type_scat_source
C C 0.0033 0.0016 'International Tables Vol C Tables 4.2.6.8 and 6.1.1.4'
H H 0.0000 0.0000 'International Tables Vol C Tables 4.2.6.8 and 6.1.1.4'
N N 0.0061 0.0033 'International Tables Vol C Tables 4.2.6.8 and 6.1.1.4'
O O 0.0106 0.0060 'International Tables Vol C Tables 4.2.6.8 and 6.1.1.4'

loop_
_geom_angle_atom_site_label_1
_geom_angle_atom_site_label_2
_geom_angle_atom_site_label_3
_geom_angle
_geom_angle_site_symmetry_1
_geom_angle_site_symmetry_3
C7 O1 C12 118.03(18) . .
C9 O2 C10 116.69(18) . .
C18 O3 C16 119.7(2) . .
C5 C4 C11 120.9(2) . .
C5 C4 C12 120.0(2) . .
C11 C4 C12 119.0(2) . .
C4 C5 C6 119.6(2) . .
C4 C5 C20 120.9(2) . .
C6 C5 C20 119.5(2) . .
C14 C6 C5 120.1(2) . .
C14 C6 C10 120.4(2) . .
C5 C6 C10 119.4(2) . .
O1 C7 C13 124.4(2) . .
O1 C7 C15 115.4(2) . .
C13 C7 C15 120.2(2) . .
C11 C8 C14 120.6(2) . .
C11 C8 C16 121.2(2) . .
C14 C8 C16 118.2(2) . .
O2 C9 C23 116.8(2) . .
O2 C9 C22 123.5(2) . .
C23 C9 C22 119.6(2) . .
O2 C10 C6 109.31(19) . .
C8 C11 C4 119.0(2) . .
C8 C11 C21 120.9(2) . .
C4 C11 C21 120.1(2) . .
O1 C12 C4 106.71(18) . .
C26 C13 C7 119.2(3) . .
C6 C14 C8 119.7(2) . .
C6 C14 C28 120.6(2) . .
C8 C14 C28 119.7(2) . .
C19 C15 C7 119.6(3) . .
O3 C16 C8 106.70(19) . .
C26 C17 C19 119.1(3) . .
C26 C17 C30 119.4(3) . .
C19 C17 C30 121.5(3) . .
O3 C18 C32 115.7(3) . .
O3 C18 C29 125.0(2) . .
C32 C18 C29 119.3(3) . .
C15 C19 C17 120.9(3) . .
C34 C22 C9 119.8(3) . .
C25 C23 C9 120.5(2) . .
C34 C24 C25 119.1(3) . .
C34 C24 C31 120.5(3) . .
C25 C24 C31 120.3(3) . .
C23 C25 C24 120.2(3) . .
C17 C26 C13 120.9(3) . .
C35 C27 C29 121.0(4) . .
C18 C29 C27 119.7(3) . .
N1 C30 C17 178.1(4) . .
N2 C31 C24 177.9(5) . .
C18 C32 C38 119.2(4) . .
C22 C34 C24 120.7(3) . .
C27 C35 C38 119.0(3) . .
C27 C35 C36 120.4(4) . .
C38 C35 C36 120.7(4) . .
N3 C36 C35 178.9(7) . .
C35 C38 C32 121.7(3) . .
C2S C2S O2S 0.0(3) 2_556 2_556
C2S C2S C1S 97.8(3) 2_556 .
O2S C2S C1S 97.8(3) 2_556 .

loop_
_geom_bond_atom_site_label_1
_geom_bond_atom_site_label_2
_geom_bond_distance
_geom_bond_site_symmetry_2
O1 C7 1.360(3) .
O1 C12 1.449(3) .
O2 C9 1.362(3) .
O2 C10 1.445(3) .
O3 C18 1.368(3) .
O3 C16 1.440(3) .
C4 C5 1.391(3) .
C4 C11 1.407(3) .
C4 C12 1.493(3) .
C5 C6 1.406(3) .
C5 C20 1.510(3) .
C6 C14 1.398(3) .
C6 C10 1.497(3) .
C7 C13 1.390(3) .
C7 C15 1.391(4) .
C8 C11 1.396(3) .
C8 C14 1.407(4) .
C8 C16 1.501(3) .
C9 C23 1.380(4) .
C9 C22 1.390(4) .
C11 C21 1.514(4) .
C13 C26 1.382(4) .
C14 C28 1.512(4) .
C15 C19 1.365(4) .
C17 C26 1.377(4) .
C17 C19 1.391(4) .
C17 C30 1.440(4) .
C18 C32 1.369(4) .
C18 C29 1.382(4) .
C22 C34 1.377(4) .
C23 C25 1.369(4) .
C24 C34 1.382(4) .
C24 C25 1.394(4) .
C24 C31 1.440(4) .
C27 C35 1.338(5) .
C27 C29 1.402(4) .
C30 N1 1.139(4) .
C31 N2 1.138(4) .
C32 C38 1.389(5) .
C35 C38 1.369(6) .
C35 C36 1.431(5) .
C36 N3 1.142(4) .
C2S C2S 1.512(7) 2_556
C2S O2S 1.512(7) 2_556
C2S C1S 1.524(6) .
